data_2023010
loop_
_publ_author_name
'Bibik, Yurii S.'
'Khomenko, Dmytro M.'
'Doroshchuk, Roman O.'
'Raspertova, Ilona V.'
'Bargan, Alexandra'
'Lampeka, Rostyslav D.'

_publ_section_title
;
 Synthesis and crystal structure of
 <i>N</i><sup>1</sup>,<i>N</i><sup>2</sup>-di-methyl-ethane-dihydrazide.
;
_journal_coeditor_code VM2294
_journal_issue 'Pt 2'
_journal_name_full 'Acta crystallographica. Section E, Crystallographic communications'
_journal_page_first 148
_journal_page_last 151
_journal_paper_doi 10.1107/S2056989024000239
_journal_volume 80
_journal_year 2024
_chemical_absolute_configuration unk
_chemical_formula_iupac 'C4 H10 N4 O2'
_chemical_formula_moiety 'C4 H10 N4 O2'
_chemical_formula_sum 'C4 H10 N4 O2'
_chemical_formula_weight 146.16
_chemical_name_systematic
;
<i>N</i>^1^,<i>N</i>^2^-Dimethylethanedihydrazide
;
_space_group_crystal_system orthorhombic
_space_group_IT_number 19
_space_group_name_Hall 'P 2ac 2ab'
_space_group_name_H-M_alt 'P 21 21 21'
_atom_sites_solution_hydrogens difmap
_atom_sites_solution_primary dual
_audit_creation_method
;
Olex2 1.5-ac5-024
(compiled 2022.04.12 svn.rca3783a0 for Rigaku Oxford Diffraction, GUI svn.r6498)
;
_cell_angle_alpha 90
_cell_angle_beta 90
_cell_angle_gamma 90
_cell_formula_units_Z 4
_cell_length_a 6.0356(5)
_cell_length_b 7.6501(6)
_cell_length_c 15.7851(14)
_cell_measurement_reflns_used 809
_cell_measurement_temperature 293(2)
_cell_measurement_theta_max 21.4460
_cell_measurement_theta_min 2.5740
_cell_volume 728.84(11)
_computing_cell_refinement
;
CrysAlisPro 1.171.38.41 (Rigaku OD, 2021)
;
_computing_data_collection
;
CrysAlisPro 1.171.38.41 (Rigaku OD, 2021)
;
_computing_data_reduction
;
CrysAlisPro 1.171.38.41 (Rigaku OD, 2021)
;
_computing_molecular_graphics
;
Olex2 1.5-ac5-024 (Dolomanov <i>et al.</i>,  2009)
;
_computing_publication_material
;
Olex2 1.5-ac5-024 (Dolomanov <i>et al.</i>,  2009)
;
_computing_structure_refinement
;
<i>SHELXL2018/3</i> (Sheldrick, 2015b)
;
_computing_structure_solution
;
<i>SHELXT</i>  (Sheldrick, 2015a)
;
_diffrn_ambient_temperature 293(2)
_diffrn_detector 'CCD plate'
_diffrn_detector_area_resol_mean 8.0797
_diffrn_measured_fraction_theta_full 1.000
_diffrn_measured_fraction_theta_max 1.000
_diffrn_measurement_device 'four-circle diffractometer'
_diffrn_measurement_device_type 'Xcalibur, Eos'
_diffrn_measurement_method '\w scans'
_diffrn_radiation_monochromator graphite
_diffrn_radiation_probe x-ray
_diffrn_radiation_type 'Mo K\a'
_diffrn_radiation_wavelength 0.71073
_diffrn_reflns_av_R_equivalents 0.0269
_diffrn_reflns_av_unetI/netI 0.0595
_diffrn_reflns_limit_h_max 7
_diffrn_reflns_limit_h_min -4
_diffrn_reflns_limit_k_max 9
_diffrn_reflns_limit_k_min -6
_diffrn_reflns_limit_l_max 18
_diffrn_reflns_limit_l_min -17
_diffrn_reflns_number 2356
_diffrn_reflns_theta_full 25.011
_diffrn_reflns_theta_max 25.011
_diffrn_reflns_theta_min 2.581
_diffrn_source 'fine-focus sealed X-ray tube'
_exptl_absorpt_coefficient_mu 0.107
_exptl_absorpt_correction_T_max 1.00000
_exptl_absorpt_correction_T_min 0.97469
_exptl_absorpt_correction_type multi-scan
_exptl_absorpt_process_details
;
(CrysAlisPro; Rigaku OD, 2021)
;
_exptl_crystal_colour 'clear light colourless'
_exptl_crystal_density_diffrn 1.332
_exptl_crystal_description prism
_exptl_crystal_F_000 312
_exptl_crystal_size_max 0.25
_exptl_crystal_size_mid 0.2
_exptl_crystal_size_min 0.15
_refine_diff_density_max 0.142
_refine_diff_density_min -0.115
_refine_ls_abs_structure_details
;
Flack <i>x</i> determined using 280 quotients
[(<i>I</i>^+^)-(<i>I</i>^-^)]/[(<i>I</i>^+^)+(<i>I</i>^-^)]
(Parsons et al., 2013)
;
_refine_ls_abs_structure_Flack -0.7(10)
_refine_ls_extinction_method none
_refine_ls_goodness_of_fit_ref 1.038
_refine_ls_hydrogen_treatment mixed
_refine_ls_matrix_type full
_refine_ls_number_parameters 107
_refine_ls_number_reflns 1279
_refine_ls_number_restraints 6
_refine_ls_restrained_S_all 1.036
_refine_ls_R_factor_all 0.0680
_refine_ls_R_factor_gt 0.0497
_refine_ls_shift/su_max 0.000
_refine_ls_shift/su_mean 0.000
_refine_ls_structure_factor_coef Fsqd
_refine_ls_weighting_details 'w=1/[\s^2^(Fo^2^)+(0.0311P)^2^] where P=(Fo^2^+2Fc^2^)/3'
_refine_ls_weighting_scheme calc
_refine_ls_wR_factor_gt 0.0846
_refine_ls_wR_factor_ref 0.0932
_reflns_number_gt 1014
_reflns_number_total 1279
_reflns_threshold_expression 'I > 2\s(I)'
_cod_data_source_file vm2294sup1.cif
_cod_data_source_block I
_cod_depositor_comments 'Adding full bibliography for 2023010.cif.'
_cod_original_cell_volume 728.84(10)
_cod_database_code 2023010
_cod_database_fobs_code 2023010
_shelx_space_group_comment
;
The symmetry employed for this shelxl refinement is uniquely defined
by the following loop, which should always be used as a source of
symmetry information in preference to the above space-group names.
They are only intended as comments.
;

loop_
_space_group_symop_operation_xyz
'x, y, z'
'-x+1/2, -y, z+1/2'
'-x, y+1/2, -z+1/2'
'x+1/2, -y+1/2, -z'

loop_
_atom_site_type_symbol
_atom_site_label
_atom_site_fract_x
_atom_site_fract_y
_atom_site_fract_z
_atom_site_U_iso_or_equiv
_atom_site_adp_type
_atom_site_calc_flag
_atom_site_occupancy
_atom_site_disorder_assembly
_atom_site_disorder_group
O O1 -0.3495(5) -0.6601(3) -0.39158(16) 0.0534(8) Uani d 1 . .
O O2 -0.1053(4) -0.3057(4) -0.38063(17) 0.0565(8) Uani d 1 . .
N N1 -0.5715(5) -0.4389(3) -0.43410(17) 0.0356(8) Uani d 1 . .
N N2 -0.6265(6) -0.2617(4) -0.4206(2) 0.0390(8) Uani d 1 . .
N N3 -0.2831(5) -0.3723(4) -0.2592(2) 0.0418(8) Uani d 1 . .
N N4 -0.4758(7) -0.4508(6) -0.2252(2) 0.0510(10) Uani d 1 . .
C C1 -0.7056(7) -0.5453(5) -0.4913(2) 0.0520(11) Uani d 1 . .
H H1A -0.703336 -0.494920 -0.546990 0.078 Uiso d 1 . .
H H1B -0.855356 -0.549500 -0.470930 0.078 Uiso d 1 . .
H H1C -0.646056 -0.661570 -0.493510 0.078 Uiso d 1 . .
C C2 -0.4040(6) -0.5050(5) -0.3896(2) 0.0357(9) Uani d 1 . .
C C3 -0.2571(6) -0.3787(4) -0.3421(2) 0.0359(9) Uani d 1 . .
C C4 -0.1283(7) -0.2793(5) -0.2043(3) 0.0661(13) Uani d 1 . .
H H4C -0.188175 -0.166675 -0.190369 0.099 Uiso d 1 . .
H H4D 0.010785 -0.264855 -0.232939 0.099 Uiso d 1 . .
H H4E -0.105945 -0.345315 -0.153239 0.099 Uiso d 1 . .
H H2A -0.763(8) -0.255(5) -0.404(2) 0.061(14) Uiso d 1 . .
H H4A -0.537(7) -0.378(5) -0.199(2) 0.053(15) Uiso d 1 . .
H H2B -0.621(6) -0.208(5) -0.471(2) 0.056(14) Uiso d 1 . .
H H4B -0.432(9) -0.548(7) -0.187(3) 0.12(2) Uiso d 1 . .

loop_
_atom_site_aniso_label
_atom_site_aniso_U_11
_atom_site_aniso_U_22
_atom_site_aniso_U_33
_atom_site_aniso_U_12
_atom_site_aniso_U_13
_atom_site_aniso_U_23
O1 0.0640(19) 0.0427(15) 0.0536(18) 0.0182(15) -0.0038(16) -0.0062(13)
O2 0.0318(15) 0.084(2) 0.0542(18) -0.0106(15) 0.0054(15) 0.0102(15)
N1 0.0346(17) 0.0386(16) 0.0335(17) 0.0029(15) -0.0068(15) -0.0064(14)
N2 0.0321(19) 0.0372(18) 0.048(2) 0.0026(17) 0.0011(18) 0.0011(17)
N3 0.0361(18) 0.051(2) 0.0377(19) -0.0037(18) -0.0046(16) -0.0015(15)
N4 0.058(3) 0.056(2) 0.039(2) -0.002(2) 0.0052(19) -0.002(2)
C1 0.060(3) 0.055(2) 0.041(2) -0.005(2) -0.013(2) -0.011(2)
C2 0.037(2) 0.043(2) 0.0267(19) 0.0058(19) 0.0072(19) -0.0023(17)
C3 0.029(2) 0.044(2) 0.035(2) 0.0081(19) -0.0022(18) 0.0048(18)
C4 0.057(3) 0.084(3) 0.057(3) -0.008(3) -0.017(3) -0.015(3)

loop_
_atom_type_symbol
_atom_type_description
_atom_type_scat_dispersion_real
_atom_type_scat_dispersion_imag
_atom_type_scat_source
C C 0.0033 0.0016 'International Tables Vol C Tables 4.2.6.8 and 6.1.1.4'
H H 0.0000 0.0000 'International Tables Vol C Tables 4.2.6.8 and 6.1.1.4'
N N 0.0061 0.0033 'International Tables Vol C Tables 4.2.6.8 and 6.1.1.4'
O O 0.0106 0.0060 'International Tables Vol C Tables 4.2.6.8 and 6.1.1.4'

loop_
_geom_angle_atom_site_label_1
_geom_angle_atom_site_label_2
_geom_angle_atom_site_label_3
_geom_angle_site_symmetry_1
_geom_angle_site_symmetry_3
_geom_angle
_geom_angle_publ_flag
N2 N1 C1 . . 119.9(3) yes
C2 N1 N2 . . 117.6(3) yes
C2 N1 C1 . . 122.4(3) yes
N1 N2 H2A . . 109(3) no
N1 N2 H2B . . 108(2) no
H2A N2 H2B . . 106(4) no
N4 N3 C4 . . 120.5(3) yes
C3 N3 N4 . . 117.3(3) yes
C3 N3 C4 . . 122.1(4) yes
N3 N4 H4A . . 107(3) no
N3 N4 H4B . . 109(3) no
H4A N4 H4B . . 109(4) no
N1 C1 H1A . . 109.6 no
N1 C1 H1B . . 109.5 no
N1 C1 H1C . . 109.4 no
H1A C1 H1B . . 109.5 no
H1A C1 H1C . . 109.5 no
H1B C1 H1C . . 109.5 no
O1 C2 N1 . . 123.8(3) yes
O1 C2 C3 . . 118.2(3) yes
N1 C2 C3 . . 117.7(3) yes
O2 C3 N3 . . 124.1(4) yes
O2 C3 C2 . . 118.7(3) yes
N3 C3 C2 . . 116.5(3) yes
N3 C4 H4C . . 109.4 no
N3 C4 H4D . . 109.6 no
N3 C4 H4E . . 109.4 no
H4C C4 H4D . . 109.5 no
H4C C4 H4E . . 109.5 no
H4D C4 H4E . . 109.5 no

loop_
_geom_bond_atom_site_label_1
_geom_bond_atom_site_label_2
_geom_bond_site_symmetry_2
_geom_bond_distance
_geom_bond_publ_flag
O1 C2 . 1.231(4) yes
O2 C3 . 1.233(4) yes
N1 N2 . 1.412(4) yes
N1 C1 . 1.460(4) yes
N1 C2 . 1.331(4) yes
N2 H2A . 0.87(4) no
N2 H2B . 0.89(4) no
N3 N4 . 1.414(4) yes
N3 C3 . 1.319(4) yes
N3 C4 . 1.460(4) yes
N4 H4A . 0.79(4) no
N4 H4B . 0.99(5) no
C1 H1A . 0.9599 no
C1 H1B . 0.9601 no
C1 H1C . 0.9600 no
C2 C3 . 1.511(5) yes
C4 H4C . 0.9600 no
C4 H4D . 0.9600 no
C4 H4E . 0.9601 no

loop_
_geom_hbond_atom_site_label_D
_geom_hbond_atom_site_label_H
_geom_hbond_atom_site_label_A
_geom_hbond_site_symmetry_D
_geom_hbond_site_symmetry_H
_geom_hbond_site_symmetry_A
_geom_hbond_distance_DH
_geom_hbond_distance_HA
_geom_hbond_distance_DA
_geom_hbond_angle_DHA
_geom_hbond_publ_flag
C1 H1C O1 ? ? 4_434 0.96 2.58 3.042(4) 110 yes
N2 H2A O2 . . 1_455 0.87(5) 2.13(5) 2.977(4) 164(4) yes
N2 H2B O2 . . 4_444 0.90(3) 2.35(3) 3.182(4) 155(3) yes
N4 H4A O1 . . 3_454 0.79(4) 2.30(4) 3.075(5) 169(4) yes
N4 H4B N2 . . 3_444 0.99(5) 2.38(5) 3.367(5) 170(4) yes

loop_
_geom_torsion_atom_site_label_1
_geom_torsion_atom_site_label_2
_geom_torsion_atom_site_label_3
_geom_torsion_atom_site_label_4
_geom_torsion_site_symmetry_1
_geom_torsion_site_symmetry_2
_geom_torsion_site_symmetry_3
_geom_torsion_site_symmetry_4
_geom_torsion
_geom_torsion_publ_flag
O1 C2 C3 O2 . . . . 89.9(4) ?
O1 C2 C3 N3 . . . . -81.4(4) ?
N1 C2 C3 O2 . . . . -83.2(4) ?
N1 C2 C3 N3 . . . . 105.5(4) ?
N2 N1 C2 O1 . . . . 175.1(4) ?
N2 N1 C2 C3 . . . . -12.2(4) ?
N4 N3 C3 O2 . . . . 174.8(4) ?
N4 N3 C3 C2 . . . . -14.4(5) ?
C1 N1 C2 O1 . . . . -1.2(5) ?
C1 N1 C2 C3 . . . . 171.6(3) ?
C4 N3 C3 O2 . . . . -1.4(6) ?
C4 N3 C3 C2 . . . . 169.4(3) ?
